data_2009342
loop_
_publ_author_name
'Mukherjee, Monika'
'Maiti, Susim'
'Khan, M. Wahab'
'Helliwell, Madeleine'
'Kundu, Nitya G.'

_publ_section_title
;
 4-Benzoyl-2-chloro-6-phenylpyrimidine
;
_journal_issue 12
_journal_name_full 'Acta Crystallographica Section C'
_journal_page_first 2186
_journal_page_last 2188
_journal_paper_doi 10.1107/S0108270199011865
_journal_volume 55
_journal_year 1999
_chemical_formula_analytical 'C17 H11 Cl N2 O'
_chemical_formula_moiety 'C17 H11 Cl N2 O'
_chemical_formula_structural 'C17 H11 Cl N2 O'
_chemical_formula_sum 'C17 H11 Cl N2 O'
_chemical_formula_weight 294.73
_chemical_name_systematic
;
 2-chloro-4-benzoyl-6-phenyl pyrimidine
;
_space_group_IT_number 2
_symmetry_cell_setting triclinic
_symmetry_space_group_name_Hall '-P 1'
_symmetry_space_group_name_H-M 'P -1'
_audit_creation_method SHELXL
_cell_angle_alpha 97.45(4)
_cell_angle_beta 96.11(4)
_cell_angle_gamma 83.50(3)
_cell_formula_units_Z 2
_cell_length_a 10.336(4)
_cell_length_b 11.650(4)
_cell_length_c 5.846(3)
_cell_measurement_reflns_used 23
_cell_measurement_temperature 296.2
_cell_measurement_theta_max 17.1
_cell_measurement_theta_min 10.1
_cell_volume 690.5(5)
_computing_cell_refinement 'MSC/AFC Diffractometer Control Software'
_computing_data_collection
;
MSC/AFC Diffractometer Control Software
(Molecular Structure Corporation, 1994)
;
_computing_data_reduction 'TEXSAN (Molecular Structure Corporation, 1995)'
_computing_molecular_graphics 'ZORTEP (Zsolnai, 1995)'
_computing_publication_material SHELXL93
_computing_structure_refinement 'SHELXL93 (Sheldrick, 1993)'
_computing_structure_solution 'MULTAN88 (Debaerdemaeker et al., 1988)'
_diffrn_ambient_temperature 296.2
_diffrn_measurement_device_type 'Rigaku AFC-6S'
_diffrn_measurement_method \w-2\q
_diffrn_radiation_monochromator graphite
_diffrn_radiation_source 'X-ray tube'
_diffrn_radiation_type MoK\a
_diffrn_radiation_wavelength 0.71071
_diffrn_reflns_av_R_equivalents 0.098
_diffrn_reflns_av_sigmaI/netI 0.0451
_diffrn_reflns_limit_h_max 12
_diffrn_reflns_limit_h_min 0
_diffrn_reflns_limit_k_max 13
_diffrn_reflns_limit_k_min -13
_diffrn_reflns_limit_l_max 6
_diffrn_reflns_limit_l_min -6
_diffrn_reflns_number 2129
_diffrn_reflns_theta_max 25.04
_diffrn_reflns_theta_min 2.53
_diffrn_standards_decay_% <1.5
_diffrn_standards_interval_count 150
_diffrn_standards_number 3
_exptl_absorpt_coefficient_mu 0.276
_exptl_absorpt_correction_T_max 0.933
_exptl_absorpt_correction_T_min 0.897
_exptl_absorpt_correction_type empirical
_exptl_absorpt_process_details '(North et al., 1968)'
_exptl_crystal_colour yellow
_exptl_crystal_density_diffrn 1.418
_exptl_crystal_density_method 'not measured'
_exptl_crystal_description prism
_exptl_crystal_F_000 304
_exptl_crystal_size_max 0.50
_exptl_crystal_size_mid 0.50
_exptl_crystal_size_min 0.25
_refine_diff_density_max 0.220
_refine_diff_density_min -0.228
_refine_ls_extinction_method none
_refine_ls_goodness_of_fit_all 1.056
_refine_ls_goodness_of_fit_ref 1.109
_refine_ls_hydrogen_treatment constr
_refine_ls_matrix_type full
_refine_ls_number_parameters 190
_refine_ls_number_reflns 2076
_refine_ls_number_restraints 0
_refine_ls_restrained_S_all 1.056
_refine_ls_restrained_S_obs 1.109
_refine_ls_R_factor_all 0.070
_refine_ls_R_factor_gt 0.049
_refine_ls_shift/esd_mean 0.000
_refine_ls_shift/su_max 0.001
_refine_ls_structure_factor_coef Fsqd
_refine_ls_weighting_details 'w = 1/[\s^2^(Fo^2^)+(0.0717P)^2^+0.0701P] where P = (Fo^2^+2Fc^2^)/3'
_refine_ls_weighting_scheme calc
_refine_ls_wR_factor_all 0.134
_refine_ls_wR_factor_ref 0.123
_reflns_number_gt 1633
_reflns_number_total 2076
_reflns_threshold_expression I>2\s(I)
_cod_data_source_file sk1294.cif
_cod_data_source_block pyrim
_cod_depositor_comments
;
The following automatic conversions were performed:

'_refine_ls_weighting_scheme' value 'calc w =
1/[\s^2^(Fo^2^)+(0.0717P)^2^+0.0701P] where P = (Fo^2^+2Fc^2^)/3' was
changed to 'calc'. New tag '_refine_ls_weighting_details' was
created. The value of the new tag was set to 'w =
1/[\s^2^(Fo^2^)+(0.0717P)^2^+0.0701P] where P = (Fo^2^+2Fc^2^)/3'.

Automatic conversion script
Id: cif_fix_values 3143 2015-03-26 13:38:13Z robertas 
;
_cod_database_code 2009342

loop_
_symmetry_equiv_pos_as_xyz
'x, y, z'
'-x, -y, -z'

loop_
_atom_site_aniso_label
_atom_site_aniso_U_11
_atom_site_aniso_U_22
_atom_site_aniso_U_33
_atom_site_aniso_U_12
_atom_site_aniso_U_13
_atom_site_aniso_U_23
N1 0.0407(13) 0.0447(15) 0.0468(15) -0.0048(11) 0.0060(11) 0.0009(11)
N2 0.0404(13) 0.050(2) 0.0480(14) -0.0049(11) 0.0025(11) -0.0015(12)
O 0.0552(13) 0.072(2) 0.0452(12) -0.0118(11) 0.0096(10) 0.0021(11)
Cl 0.0494(5) 0.0675(6) 0.0706(6) -0.0143(4) 0.0225(4) -0.0159(4)
C1 0.051(2) 0.063(2) 0.041(2) -0.002(2) 0.0019(14) 0.000(2)
C2 0.067(2) 0.056(2) 0.058(2) -0.006(2) 0.018(2) 0.005(2)
C3 0.057(2) 0.052(2) 0.070(2) -0.016(2) 0.016(2) -0.014(2)
C4 0.056(2) 0.066(2) 0.053(2) -0.009(2) 0.000(2) -0.010(2)
C5 0.055(2) 0.053(2) 0.042(2) -0.0034(15) 0.0001(14) -0.0028(14)
C6 0.045(2) 0.040(2) 0.036(2) 0.0025(12) 0.0032(12) -0.0007(12)
C7 0.044(2) 0.044(2) 0.045(2) 0.0025(13) 0.0003(14) 0.0015(13)
C8 0.043(2) 0.044(2) 0.042(2) -0.0017(12) 0.0020(13) 0.0040(13)
C9 0.043(2) 0.047(2) 0.051(2) -0.0033(13) 0.0071(13) -0.0024(14)
C10 0.0383(15) 0.041(2) 0.044(2) 0.0008(12) 0.0013(12) 0.0068(13)
C11 0.040(2) 0.046(2) 0.048(2) -0.0030(13) 0.0075(13) 0.0031(15)
C12 0.040(2) 0.042(2) 0.046(2) 0.0009(12) 0.0011(13) 0.0031(13)
C13 0.046(2) 0.055(2) 0.048(2) -0.0049(14) 0.0047(14) 0.0007(15)
C14 0.046(2) 0.070(2) 0.067(2) -0.010(2) 0.008(2) 0.009(2)
C15 0.047(2) 0.063(2) 0.074(2) -0.017(2) -0.003(2) 0.004(2)
C16 0.061(2) 0.064(2) 0.057(2) -0.014(2) -0.002(2) -0.009(2)
C17 0.049(2) 0.061(2) 0.054(2) -0.010(2) 0.0120(15) -0.008(2)

loop_
_atom_site_label
_atom_site_fract_x
_atom_site_fract_y
_atom_site_fract_z
_atom_site_U_iso_or_equiv
_atom_site_thermal_displace_type
_atom_site_calc_flag
_atom_site_refinement_flags
_atom_site_occupancy
_atom_site_disorder_group
_atom_site_type_symbol
N1 0.3802(2) 0.3206(2) 0.5983(4) 0.0443(6) Uani d . 1 . N
N2 0.2616(2) 0.1856(2) 0.3382(4) 0.0467(6) Uani d . 1 . N
O 0.4137(2) 0.0888(2) -0.1677(4) 0.0571(6) Uani d . 1 . O
Cl 0.14464(8) 0.29532(8) 0.6864(2) 0.0628(3) Uani d . 1 . Cl
C1 0.2464(3) -0.0728(3) 0.1544(5) 0.0524(8) Uani d . 1 . C
H1 0.3014 -0.0615 0.2902 0.063 Uiso calc R 1 . H
C2 0.1575(3) -0.1544(3) 0.1314(6) 0.0595(9) Uani d . 1 . C
H2 0.1542 -0.1998 0.2498 0.071 Uiso calc R 1 . H
C3 0.0737(3) -0.1683(3) -0.0675(6) 0.0601(9) Uani d . 1 . C
H3 0.0118 -0.2215 -0.0808 0.072 Uiso calc R 1 . H
C4 0.0808(3) -0.1041(3) -0.2463(6) 0.0599(9) Uani d . 1 . C
H4 0.0239 -0.1138 -0.3801 0.072 Uiso calc R 1 . H
C5 0.1718(3) -0.0259(3) -0.2272(5) 0.0513(8) Uani d . 1 . C
H5 0.1789 0.0153(3) -0.3506(5) 0.062 Uiso calc R 1 . H
C6 0.2535(3) -0.0078(2) -0.0248(5) 0.0415(7) Uani d . 1 . C
C7 0.3497(3) 0.0802(3) -0.0097(5) 0.0454(7) Uani d . 1 . C
C8 0.3649(3) 0.1639(3) 0.2117(5) 0.0434(7) Uani d . 1 . C
C9 0.4776(3) 0.2175(3) 0.2709(5) 0.0477(7) Uani d . 1 . C
H9 0.5476 0.2015 0.1801 0.057 Uiso calc R 1 . H
C10 0.4838(3) 0.2968(2) 0.4719(5) 0.0416(7) Uani d . 1 . C
C11 0.2786(3) 0.2642(3) 0.5212(5) 0.0447(7) Uani d . 1 . C
C12 0.5997(3) 0.3606(3) 0.5571(5) 0.0432(7) Uani d . 1 . C
C13 0.7025(3) 0.3609(3) 0.4235(5) 0.0502(8) Uani d . 1 . C
H13 0.6993 0.3213 0.2746 0.060 Uiso calc R 1 . H
C14 0.8088(3) 0.4189(3) 0.5086(6) 0.0605(9) Uani d . 1 . C
H14 0.8774 0.4178 0.4173 0.073 Uiso calc R 1 . H
C15 0.8152(3) 0.4791(3) 0.7285(6) 0.0614(9) Uani d . 1 . C
H15 0.8871 0.5192 0.7848 0.074 Uiso calc R 1 . H
C16 0.7137(3) 0.4788(3) 0.8638(6) 0.0618(9) Uani d . 1 . C
H16 0.7173 0.5186 1.0126 0.074 Uiso calc R 1 . H
C17 0.6071(3) 0.4199(3) 0.7795(6) 0.0552(8) Uani d . 1 . C
H17 0.5394 0.4199 0.8723 0.066 Uiso calc R 1 . H

loop_
_atom_type_symbol
_atom_type_description
_atom_type_scat_dispersion_real
_atom_type_scat_dispersion_imag
_atom_type_scat_source
C C 0.0033 0.0016 'International Tables Vol C Tables 4.2.6.8 and 6.1.1.4'
H H 0.0000 0.0000 'International Tables Vol C Tables 4.2.6.8 and 6.1.1.4'
Cl Cl 0.1484 0.1585 'International Tables Vol C Tables 4.2.6.8 and 6.1.1.4'
N N 0.0061 0.0033 'International Tables Vol C Tables 4.2.6.8 and 6.1.1.4'
O O 0.0106 0.0060 'International Tables Vol C Tables 4.2.6.8 and 6.1.1.4'

loop_
_geom_angle_atom_site_label_1
_geom_angle_atom_site_label_2
_geom_angle_atom_site_label_3
_geom_angle
_geom_angle_publ_flag
C11 N1 C10 115.7(2) yes
C11 N2 C8 113.6(2) yes
C2 C1 C6 119.9(3) no
C2 C1 H1 120.1(2) no
C6 C1 H1 120.1(2) no
C3 C2 C1 119.8(3) no
C3 C2 H2 120.1(2) no
C1 C2 H2 120.1(2) no
C4 C3 C2 120.4(3) no
C4 C3 H3 119.8(2) no
C2 C3 H3 119.8(2) no
C5 C4 C3 119.9(3) no
C5 C4 H4 120.1(2) no
C3 C4 H4 120.1(2) no
C4 C5 C6 120.3(3) no
C4 C5 H5 119.9(2) no
C6 C5 H5 119.9(2) no
C1 C6 C5 119.6(3) no
C1 C6 C7 121.9(3) no
C5 C6 C7 118.5(3) no
O C7 C6 122.7(3) yes
O C7 C8 119.0(3) yes
C6 C7 C8 118.3(3) yes
N2 C8 C9 122.6(3) yes
N2 C8 C7 116.7(2) no
C9 C8 C7 120.6(3) no
C8 C9 C10 117.9(3) no
C8 C9 H9 121.0(2) no
C10 C9 H9 121.0(2) no
N1 C10 C9 120.0(3) yes
N1 C10 C12 116.3(3) no
C9 C10 C12 123.7(3) no
N1 C11 N2 130.1(3) yes
N1 C11 Cl 115.5(2) no
N2 C11 Cl 114.5(2) no
C13 C12 C17 118.6(3) no
C13 C12 C10 122.1(3) no
C17 C12 C10 119.3(3) no
C14 C13 C12 120.6(3) no
C14 C13 H13 119.7(2) no
C12 C13 H13 119.7(2) no
C13 C14 C15 120.7(3) no
C13 C14 H14 119.6(2) no
C15 C14 H14 119.6(2) no
C14 C15 C16 119.2(3) no
C14 C15 H15 120.4(2) no
C16 C15 H15 120.4(2) no
C17 C16 C15 120.3(3) no
C17 C16 H16 119.9(2) no
C15 C16 H16 119.9(2) no
C16 C17 C12 120.6(3) no
C16 C17 H17 119.7(2) no
C12 C17 H17 119.7(2) no

loop_
_geom_bond_atom_site_label_1
_geom_bond_atom_site_label_2
_geom_bond_site_symmetry_2
_geom_bond_distance
_geom_bond_publ_flag
N1 C11 . 1.310(4) yes
N1 C10 . 1.349(4) yes
N2 C11 . 1.325(4) yes
N2 C8 . 1.345(4) yes
O C7 . 1.213(3) no
Cl C11 . 1.750(3) yes
C1 C2 . 1.380(4) no
C1 C6 . 1.382(4) no
C1 H1 . 0.93 no
C2 C3 . 1.377(5) no
C2 H2 . 0.93 no
C3 C4 . 1.375(5) no
C3 H3 . 0.93 no
C4 C5 . 1.369(4) no
C4 H4 . 0.93 no
C5 C6 . 1.386(4) no
C5 H5 . 0.93 no
C6 C7 . 1.495(4) no
C7 C8 . 1.522(4) no
C8 C9 . 1.375(4) no
C9 C10 . 1.398(4) no
C9 H9 . 0.93 no
C10 C12 . 1.488(4) no
C12 C13 . 1.384(4) no
C12 C17 . 1.390(4) no
C13 C14 . 1.370(4) no
C13 H13 . 0.93 no
C14 C15 . 1.381(5) no
C14 H14 . 0.93 no
C15 C16 . 1.380(5) no
C15 H15 . 0.93 no
C16 C17 . 1.377(4) no
C16 H16 . 0.93 no
C17 H17 . 0.93 no

loop_
_geom_torsion_atom_site_label_1
_geom_torsion_atom_site_label_2
_geom_torsion_atom_site_label_3
_geom_torsion_atom_site_label_4
_geom_torsion
_geom_torsion_publ_flag
C6 C1 C2 C3 -1.9(5) no
C1 C2 C3 C4 2.1(5) no
C2 C3 C4 C5 0.1(5) no
C3 C4 C5 C6 -2.5(5) no
C2 C1 C6 C5 -0.5(4) no
C2 C1 C6 C7 -178.9(3) no
C4 C5 C6 C1 2.7(4) no
C4 C5 C6 C7 -178.8(3) no
C1 C6 C7 O 135.7(3) yes
C5 C6 C7 O -42.8(4) no
C1 C6 C7 C8 -45.8(4) yes
C5 C6 C7 C8 135.8(3) yes
C11 N2 C8 C9 1.0(4) no
C11 N2 C8 C7 -176.3(3) no
O C7 C8 N2 153.3(3) yes
C6 C7 C8 N2 -25.3(4) no
O C7 C8 C9 -24.1(4) no
C6 C7 C8 C9 157.3(3) yes
N2 C8 C9 C10 0.4(4) no
C7 C8 C9 C10 177.7(3) no
C11 N1 C10 C9 0.8(4) no
C11 N1 C10 C12 179.8(3) no
C8 C9 C10 N1 -1.4(4) no
C8 C9 C10 C12 179.7(3) no
C10 N1 C11 N2 1.0(5) no
C10 N1 C11 Cl 179.9(2) no
C8 N2 C11 N1 -1.9(5) no
C8 N2 C11 Cl 179.2(2) no
N1 C10 C12 C13 -168.0(3) no
C9 C10 C12 C13 11.0(5) no
N1 C10 C12 C17 13.4(4) no
C9 C10 C12 C17 -167.6(3) yes
C17 C12 C13 C14 -0.3(5) no
C10 C12 C13 C14 -178.9(3) no
C12 C13 C14 C15 -0.5(5) no
C13 C14 C15 C16 0.9(6) no
C14 C15 C16 C17 -0.4(6) no
C15 C16 C17 C12 -0.4(6) no
C13 C12 C17 C16 0.7(5) no
C10 C12 C17 C16 179.4(3) no

loop_
_cod_related_entry_id
_cod_related_entry_database
_cod_related_entry_code
1 ChemSpider 21105656
